data_7023008
loop_
_publ_author_name
'Constable, Edwin C.'
'Housecroft, Catherine E.'
'Kopecky, Peter'
'Martin, Colin J.'
'Wright, Iain A.'
'Zampese, Jennifer A.'
'Bolink, Henk J.'
'Pertegas, Antonio'

_publ_section_title
;
 Solution, structural and photophysical aspects of substituent effects in
 the N^N ligand in [Ir(C^N)2(N^N)]+ complexes.
;
_journal_issue 22
_journal_name_full 'Dalton transactions (Cambridge, England : 2003)'
_journal_page_first 8086
_journal_page_last 8103
_journal_paper_doi 10.1039/c3dt50492a
_journal_volume 42
_journal_year 2013
_chemical_formula_moiety 'C28 H28 N2 O6'
_chemical_formula_sum 'C28 H28 N2 O6'
_chemical_formula_weight 488.54
_space_group_IT_number 2
_symmetry_cell_setting triclinic
_symmetry_space_group_name_Hall '-P 1'
_symmetry_space_group_name_H-M 'P -1'
_atom_sites_solution_hydrogens difmap
_atom_sites_solution_primary other
_audit_creation_date 11-11-10
_audit_creation_method CRYSTALS_ver_14.23
_cell_angle_alpha 96.3390(10)
_cell_angle_beta 108.9380(10)
_cell_angle_gamma 108.6850(10)
_cell_formula_units_Z 2
_cell_length_a 10.5992(2)
_cell_length_b 11.0302(2)
_cell_length_c 12.2247(3)
_cell_measurement_reflns_used 9959
_cell_measurement_temperature 123
_cell_measurement_theta_max 40
_cell_measurement_theta_min 3
_cell_volume 1243.40(5)
_computing_cell_refinement 'Apex2 (Bruker AXS, 2006)'
_computing_data_collection 'Apex2 (Bruker AXS, 2006)'
_computing_data_reduction 'Apex2 (Bruker AXS, 2006)'
_computing_molecular_graphics 'CAMERON (Watkin et al., 1996)'
_computing_publication_material 'CRYSTALS (Betteridge et al., 2003)'
_computing_structure_refinement 'CRYSTALS (Betteridge et al., 2003)'
_computing_structure_solution 'Superflip (Palatinus & Chapuis, 2007)'
_diffrn_ambient_temperature 123
_diffrn_measured_fraction_theta_full 0.995
_diffrn_measured_fraction_theta_max 0.992
_diffrn_measurement_device Area
_diffrn_measurement_device_type 'Bruker Kappa Apex2'
_diffrn_measurement_method '\f & \w scans'
_diffrn_radiation_monochromator graphite
_diffrn_radiation_type 'Mo K\a'
_diffrn_radiation_wavelength 0.71073
_diffrn_reflns_av_R_equivalents 0.023
_diffrn_reflns_limit_h_max 17
_diffrn_reflns_limit_h_min -17
_diffrn_reflns_limit_k_max 18
_diffrn_reflns_limit_k_min -18
_diffrn_reflns_limit_l_max 20
_diffrn_reflns_limit_l_min -20
_diffrn_reflns_number 43182
_diffrn_reflns_theta_full 26.149
_diffrn_reflns_theta_max 36.318
_diffrn_reflns_theta_min 1.814
_diffrn_standards_number 0
_exptl_absorpt_coefficient_mu 0.092
_exptl_absorpt_correction_T_max 0.99
_exptl_absorpt_correction_T_min 0.99
_exptl_absorpt_correction_type multi-scan
_exptl_absorpt_process_details 'SADABS (Siemens, 1996)'
_exptl_crystal_colour colourless
_exptl_crystal_density_diffrn 1.305
_exptl_crystal_density_method 'not measured'
_exptl_crystal_description prism
_exptl_crystal_F_000 516
_exptl_crystal_size_max 0.290
_exptl_crystal_size_mid 0.130
_exptl_crystal_size_min 0.110
_refine_diff_density_max 0.56
_refine_diff_density_min -0.24
_refine_ls_extinction_method None
_refine_ls_goodness_of_fit_ref 1.0538
_refine_ls_hydrogen_treatment constr
_refine_ls_matrix_type full
_refine_ls_number_parameters 325
_refine_ls_number_reflns 9173
_refine_ls_number_restraints 0
_refine_ls_R_factor_all 0.0539
_refine_ls_R_factor_gt 0.0446
_refine_ls_shift/su_max 0.0009707
_refine_ls_shift/su_mean 0.0000808
_refine_ls_structure_factor_coef F
_refine_ls_weighting_details
;
Method, part 1, Chebychev polynomial, (Watkin, 1994, Prince, 1982)
[weight] = 1.0/[A~0~*T~0~(x)+A~1~*T~1~(x) ... +A~n-1~]*T~n-1~(x)]
where A~i~ are the Chebychev coefficients listed below and x= Fcalc/Fmax
Method = Robust Weighting (Prince, 1982)
W = [weight] * [1-(deltaF/6*sigmaF)^2^]^2^
A~i~ are:
0.232 0.232 0.728E-01
;
_refine_ls_weighting_scheme calc
_refine_ls_wR_factor_all 0.0766
_refine_ls_wR_factor_gt 0.0496
_refine_ls_wR_factor_ref 0.0459
_reflns_limit_h_max 16
_reflns_limit_h_min -17
_reflns_limit_k_max 18
_reflns_limit_k_min -18
_reflns_limit_l_max 20
_reflns_limit_l_min 0
_reflns_number_gt 10262
_reflns_number_total 11963
_reflns_threshold_expression I>2.0\s(I)
_oxford_diffrn_Wilson_B_factor 0.00
_oxford_diffrn_Wilson_scale 0.00
_oxford_refine_ls_r_factor_ref 0.0403
_oxford_refine_ls_scale 0.2524(3)
_oxford_reflns_number_all 11948
_oxford_reflns_threshold_expression_ref I>3.0\s(I)
_oxford_structure_analysis_title 'pkb236_123k_0m in P-1'
_cod_data_source_file c3dt50492a.txt
_cod_data_source_block pkb236
_cod_depositor_comments
;
The following automatic conversions were performed:

'_atom_sites_solution_primary' value 'Other' changed to 'other'
according to /home/saulius/struct/CIF-dictionaries/cif_core.dic
dictionary named 'cif_core.dic' version 2.4.2 from 2011-04-26.

Automatic conversion script
Id: cif_fix_values 1891 2012-01-12 08:04:46Z andrius 
;
_cod_database_code 7023008

loop_
_symmetry_equiv_pos_as_xyz
x,y,z
-x,-y,-z

loop_
_atom_site_label
_atom_site_type_symbol
_atom_site_fract_x
_atom_site_fract_y
_atom_site_fract_z
_atom_site_U_iso_or_equiv
_atom_site_occupancy
_atom_site_adp_type
_atom_site_refinement_flags_posn
N1 N 0.43656(6) 0.87841(6) 0.28422(5) 0.0168 1.0000 Uani .
N2 N 0.06404(6) 0.70837(7) 0.24412(5) 0.0225 1.0000 Uani .
C1 C 0.57083(7) 0.90707(6) 0.36498(5) 0.0160 1.0000 Uani .
C2 C 0.59427(7) 0.86365(6) 0.47023(6) 0.0173 1.0000 Uani .
C3 C 0.47594(6) 0.79133(6) 0.49507(5) 0.0161 1.0000 Uani .
C4 C 0.33890(6) 0.76975(6) 0.41521(5) 0.0156 1.0000 Uani .
C5 C 0.32353(6) 0.81037(6) 0.30980(5) 0.0148 1.0000 Uani .
C6 C 0.17727(7) 0.76657(6) 0.21460(5) 0.0162 1.0000 Uani .
C7 C 0.16137(7) 0.78092(8) 0.10007(6) 0.0213 1.0000 Uani .
C8 C 0.02406(8) 0.73214(9) 0.01218(7) 0.0271 1.0000 Uani .
C9 C -0.09394(8) 0.67131(9) 0.04054(7) 0.0262 1.0000 Uani .
C10 C -0.06892(8) 0.66201(9) 0.15745(7) 0.0262 1.0000 Uani .
C11 C 0.69296(7) 0.97416(6) 0.33071(5) 0.0160 1.0000 Uani .
C12 C 0.82838(7) 1.05686(6) 0.41589(5) 0.0174 1.0000 Uani .
C13 C 0.94263(7) 1.10873(6) 0.37940(6) 0.0169 1.0000 Uani .
C14 C 0.92181(7) 1.07786(6) 0.25905(6) 0.0178 1.0000 Uani .
C15 C 0.78437(7) 0.99871(6) 0.17417(6) 0.0188 1.0000 Uani .
C16 C 0.67043(7) 0.94639(6) 0.20999(6) 0.0184 1.0000 Uani .
C17 C 1.10298(9) 1.24077(8) 0.57383(7) 0.0272 1.0000 Uani .
C18 C 1.09046(10) 1.04285(9) 0.18593(9) 0.0336 1.0000 Uani .
C19 C 0.63731(10) 0.8962(1) -0.02991(7) 0.0332 1.0000 Uani .
C20 C 0.49330(6) 0.72592(6) 0.59556(5) 0.0160 1.0000 Uani .
C21 C 0.39895(7) 0.70965(6) 0.65563(6) 0.0182 1.0000 Uani .
C22 C 0.41445(7) 0.64263(6) 0.74630(6) 0.0171 1.0000 Uani .
C23 C 0.52356(7) 0.59230(6) 0.77791(5) 0.0157 1.0000 Uani .
C24 C 0.61470(7) 0.60597(6) 0.71499(5) 0.0161 1.0000 Uani .
C25 C 0.60028(7) 0.67330(6) 0.62445(6) 0.0171 1.0000 Uani .
C26 C 0.21864(11) 0.67183(11) 0.78435(11) 0.0381 1.0000 Uani .
C27 C 0.50173(10) 0.40167(8) 0.85483(8) 0.0297 1.0000 Uani .
C28 C 0.80118(7) 0.55254(7) 0.68072(7) 0.0209 1.0000 Uani .
O1 O 1.07944(6) 1.19011(6) 0.45337(5) 0.0235 1.0000 Uani .
O2 O 1.03418(6) 1.13352(5) 0.22515(5) 0.0241 1.0000 Uani .
O3 O 0.77371(7) 0.98119(6) 0.05900(5) 0.0278 1.0000 Uani .
O4 O 0.33122(6) 0.62298(6) 0.81279(5) 0.0249 1.0000 Uani .
O5 O 0.54705(6) 0.54145(5) 0.87673(4) 0.0198 1.0000 Uani .
O6 O 0.71508(6) 0.55130(6) 0.74985(5) 0.0220 1.0000 Uani .
H21 H 0.6916 0.8809 0.5243 0.0218 1.0000 Uiso R
H41 H 0.2572 0.7232 0.4286 0.0223 1.0000 Uiso R
H71 H 0.2435 0.8192 0.0824 0.0292 1.0000 Uiso R
H81 H 0.0119 0.7417 -0.0687 0.0342 1.0000 Uiso R
H91 H -0.1898 0.6392 -0.0177 0.0325 1.0000 Uiso R
H101 H -0.1517 0.6222 0.1781 0.0326 1.0000 Uiso R
H121 H 0.8430 1.0759 0.4979 0.0218 1.0000 Uiso R
H161 H 0.5756 0.8908 0.1527 0.0237 1.0000 Uiso R
H171 H 1.0391 1.2862 0.5778 0.0422 1.0000 Uiso R
H172 H 1.2038 1.3036 0.6100 0.0424 1.0000 Uiso R
H173 H 1.0915 1.1689 0.6179 0.0420 1.0000 Uiso R
H181 H 1.1461 1.0213 0.2552 0.0560 1.0000 Uiso R
H182 H 1.1559 1.0919 0.1530 0.0566 1.0000 Uiso R
H183 H 1.0173 0.9677 0.1310 0.0550 1.0000 Uiso R
H191 H 0.6476 0.8947 -0.1074 0.0514 1.0000 Uiso R
H192 H 0.6150 0.8056 -0.0174 0.0508 1.0000 Uiso R
H193 H 0.5584 0.9278 -0.0291 0.0517 1.0000 Uiso R
H211 H 0.3254 0.7463 0.6352 0.0238 1.0000 Uiso R
H251 H 0.6632 0.6845 0.5823 0.0216 1.0000 Uiso R
H261 H 0.1704 0.6532 0.8400 0.0580 1.0000 Uiso R
H262 H 0.2600 0.7695 0.7955 0.0580 1.0000 Uiso R
H263 H 0.1490 0.6298 0.7015 0.0580 1.0000 Uiso R
H271 H 0.5448 0.3697 0.8059 0.0483 1.0000 Uiso R
H272 H 0.5260 0.3798 0.9292 0.0458 1.0000 Uiso R
H273 H 0.3958 0.3622 0.8134 0.0482 1.0000 Uiso R
H281 H 0.8603 0.6414 0.6858 0.0323 1.0000 Uiso R
H282 H 0.8612 0.5038 0.7153 0.0314 1.0000 Uiso R
H283 H 0.7392 0.5044 0.5973 0.0324 1.0000 Uiso R

loop_
_atom_site_aniso_label
_atom_site_aniso_U_11
_atom_site_aniso_U_22
_atom_site_aniso_U_33
_atom_site_aniso_U_23
_atom_site_aniso_U_13
_atom_site_aniso_U_12
N1 0.0146(2) 0.0205(2) 0.0156(2) 0.00621(17) 0.00563(16) 0.00650(17)
N2 0.0150(2) 0.0333(3) 0.0187(2) 0.0103(2) 0.00543(18) 0.0082(2)
C1 0.0145(2) 0.0181(2) 0.0145(2) 0.00534(18) 0.00463(18) 0.00564(18)
C2 0.0133(2) 0.0207(2) 0.0164(2) 0.00765(19) 0.00441(18) 0.00491(19)
C3 0.0134(2) 0.0179(2) 0.0168(2) 0.00721(18) 0.00482(18) 0.00559(18)
C4 0.0130(2) 0.0183(2) 0.0150(2) 0.00701(18) 0.00435(18) 0.00541(18)
C5 0.0130(2) 0.0181(2) 0.0138(2) 0.00584(17) 0.00474(17) 0.00641(18)
C6 0.0141(2) 0.0205(2) 0.0142(2) 0.00641(18) 0.00445(18) 0.00696(19)
C7 0.0167(3) 0.0309(3) 0.0162(2) 0.0099(2) 0.0052(2) 0.0083(2)
C8 0.0207(3) 0.0404(4) 0.0180(3) 0.0105(3) 0.0043(2) 0.0110(3)
C9 0.0171(3) 0.0360(4) 0.0188(3) 0.0065(3) 0.0009(2) 0.0075(3)
C10 0.0163(3) 0.0368(4) 0.0226(3) 0.0108(3) 0.0050(2) 0.0075(3)
C11 0.0159(2) 0.0173(2) 0.0148(2) 0.00556(18) 0.00591(18) 0.00550(19)
C12 0.0162(2) 0.0204(2) 0.0147(2) 0.00523(19) 0.00585(19) 0.0056(2)
C13 0.0160(2) 0.0174(2) 0.0159(2) 0.00457(18) 0.00595(19) 0.00453(19)
C14 0.0203(3) 0.0150(2) 0.0177(2) 0.00433(18) 0.0097(2) 0.00372(19)
C15 0.0229(3) 0.0160(2) 0.0149(2) 0.00332(18) 0.0087(2) 0.0027(2)
C16 0.0198(3) 0.0173(2) 0.0151(2) 0.00427(18) 0.0066(2) 0.00328(19)
C17 0.0225(3) 0.0314(3) 0.0187(3) 0.0007(2) 0.0044(2) 0.0040(3)
C18 0.0282(4) 0.0317(4) 0.0397(4) -0.0018(3) 0.0203(3) 0.0057(3)
C19 0.0318(4) 0.0371(4) 0.0166(3) -0.0012(3) 0.0090(3) -0.0019(3)
C20 0.0136(2) 0.0175(2) 0.0165(2) 0.00677(18) 0.00476(18) 0.00560(18)
C21 0.0159(2) 0.0202(2) 0.0219(3) 0.0097(2) 0.0083(2) 0.0085(2)
C22 0.0162(2) 0.0178(2) 0.0199(2) 0.00726(19) 0.0088(2) 0.00671(19)
C23 0.0162(2) 0.0162(2) 0.0146(2) 0.00535(17) 0.00520(18) 0.00601(18)
C24 0.0144(2) 0.0187(2) 0.0156(2) 0.00574(18) 0.00452(18) 0.00743(19)
C25 0.0152(2) 0.0211(2) 0.0166(2) 0.00762(19) 0.00609(19) 0.00789(19)
C26 0.0377(5) 0.0505(5) 0.0552(6) 0.0309(5) 0.0338(4) 0.0309(4)
C27 0.0393(4) 0.0199(3) 0.0272(3) 0.0111(2) 0.0106(3) 0.0083(3)
C28 0.0182(3) 0.0197(3) 0.0273(3) 0.0060(2) 0.0100(2) 0.0090(2)
O1 0.0161(2) 0.0295(2) 0.0175(2) 0.00333(18) 0.00505(16) 0.00134(18)
O2 0.0264(2) 0.0192(2) 0.0260(2) 0.00335(17) 0.0170(2) 0.00135(18)
O3 0.0303(3) 0.0278(3) 0.0150(2) 0.00095(18) 0.01060(19) -0.0028(2)
O4 0.0258(2) 0.0310(3) 0.0318(3) 0.0172(2) 0.0200(2) 0.0161(2)
O5 0.0241(2) 0.0197(2) 0.01602(19) 0.00813(15) 0.00699(17) 0.00824(17)
O6 0.0207(2) 0.0306(2) 0.0226(2) 0.01316(19) 0.00935(18) 0.01625(19)

loop_
_atom_type_symbol
_atom_type_scat_dispersion_real
_atom_type_scat_dispersion_imag
_atom_type_scat_Cromer_Mann_a1
_atom_type_scat_Cromer_Mann_b1
_atom_type_scat_Cromer_Mann_a2
_atom_type_scat_Cromer_Mann_b2
_atom_type_scat_Cromer_Mann_a3
_atom_type_scat_Cromer_Mann_b3
_atom_type_scat_Cromer_Mann_a4
_atom_type_scat_Cromer_Mann_b4
_atom_type_scat_Cromer_Mann_c
_atom_type_scat_source
C 0.0033 0.0016 2.3100 20.8439 1.0200 10.2075 1.5886 0.5687 0.8650 51.6512 0.2156 'International Tables Vol C 4.2.6.8 and 6.1.1.4'
H 0.0000 0.0000 0.4930 10.5109 0.3229 26.1257 0.1402 3.1424 0.0408 57.7998 0.0030 'International Tables Vol C 4.2.6.8 and 6.1.1.4'
N 0.0061 0.0033 12.2126 0.0057 3.1322 9.8933 2.0125 28.9975 1.1663 0.5826 -11.5290 'International Tables Vol C 4.2.6.8 and 6.1.1.4'
O 0.0106 0.0060 3.0485 13.2771 2.2868 5.7011 1.5463 0.3239 0.8670 32.9089 0.2508 'International Tables Vol C 4.2.6.8 and 6.1.1.4'

loop_
_geom_angle_atom_site_label_1
_geom_angle_atom_site_label_2
_geom_angle_atom_site_label_3
_geom_angle
_geom_angle_publ_flag
C1 N1 C5 118.14(5) yes
C6 N2 C10 117.78(6) yes
N1 C1 C2 121.91(6) yes
N1 C1 C11 116.83(5) yes
C2 C1 C11 120.92(5) yes
C1 C2 C3 119.41(6) yes
C1 C2 H21 120.3 no
C3 C2 H21 120.3 no
C2 C3 C4 118.12(5) yes
C2 C3 C20 121.65(5) yes
C4 C3 C20 119.87(5) yes
C3 C4 C5 119.19(6) yes
C3 C4 H41 121.1 no
C5 C4 H41 119.6 no
C4 C5 N1 122.99(5) yes
C4 C5 C6 119.33(5) yes
N1 C5 C6 117.40(5) yes
C5 C6 N2 116.97(5) yes
C5 C6 C7 120.36(6) yes
N2 C6 C7 122.61(6) yes
C6 C7 C8 118.76(6) yes
C6 C7 H71 120.0 no
C8 C7 H71 121.2 no
C7 C8 C9 119.56(7) yes
C7 C8 H81 119.3 no
C9 C8 H81 121.1 no
C8 C9 C10 118.11(7) yes
C8 C9 H91 121.3 no
C10 C9 H91 120.5 no
C9 C10 N2 123.18(7) yes
C9 C10 H101 118.2 no
N2 C10 H101 118.6 no
C1 C11 C12 121.73(5) yes
C1 C11 C16 117.55(5) yes
C12 C11 C16 120.63(6) yes
C11 C12 C13 119.25(6) yes
C11 C12 H121 120.3 no
C13 C12 H121 120.4 no
C12 C13 C14 120.35(6) yes
C12 C13 O1 124.98(6) yes
C14 C13 O1 114.67(6) yes
C13 C14 C15 119.76(6) yes
C13 C14 O2 119.17(6) yes
C15 C14 O2 120.90(6) yes
C14 C15 C16 120.09(6) yes
C14 C15 O3 115.14(6) yes
C16 C15 O3 124.76(6) yes
C11 C16 C15 119.83(6) yes
C11 C16 H161 119.1 no
C15 C16 H161 121.0 no
O1 C17 H171 111.1 no
O1 C17 H172 105.4 no
H171 C17 H172 109.8 no
O1 C17 H173 111.1 no
H171 C17 H173 110.8 no
H172 C17 H173 108.5 no
O2 C18 H181 108.0 no
O2 C18 H182 104.9 no
H181 C18 H182 107.8 no
O2 C18 H183 111.6 no
H181 C18 H183 111.5 no
H182 C18 H183 112.6 no
O3 C19 H191 106.8 no
O3 C19 H192 109.1 no
H191 C19 H192 108.0 no
O3 C19 H193 111.8 no
H191 C19 H193 110.3 no
H192 C19 H193 110.7 no
C3 C20 C21 120.85(5) yes
C3 C20 C25 118.58(6) yes
C21 C20 C25 120.46(6) yes
C20 C21 C22 119.37(6) yes
C20 C21 H211 120.0 no
C22 C21 H211 120.7 no
C21 C22 C23 120.61(6) yes
C21 C22 O4 124.75(6) yes
C23 C22 O4 114.62(6) yes
C22 C23 C24 119.49(5) yes
C22 C23 O5 119.00(6) yes
C24 C23 O5 121.24(6) yes
C23 C24 C25 120.23(6) yes
C23 C24 O6 115.42(5) yes
C25 C24 O6 124.34(6) yes
C20 C25 C24 119.79(6) yes
C20 C25 H251 119.5 no
C24 C25 H251 120.7 no
O4 C26 H261 108.1 no
O4 C26 H262 109.9 no
H261 C26 H262 107.8 no
O4 C26 H263 110.9 no
H261 C26 H263 110.2 no
H262 C26 H263 110.0 no
O5 C27 H271 111.0 no
O5 C27 H272 107.6 no
H271 C27 H272 112.2 no
O5 C27 H273 108.6 no
H271 C27 H273 109.1 no
H272 C27 H273 108.2 no
O6 C28 H281 110.8 no
O6 C28 H282 105.2 no
H281 C28 H282 110.7 no
O6 C28 H283 110.2 no
H281 C28 H283 111.4 no
H282 C28 H283 108.2 no
C17 O1 C13 117.41(6) yes
C18 O2 C14 114.47(6) yes
C19 O3 C15 116.99(6) yes
C26 O4 C22 116.99(6) yes
C27 O5 C23 116.03(5) yes
C28 O6 C24 117.01(5) yes

loop_
_geom_bond_atom_site_label_1
_geom_bond_atom_site_label_2
_geom_bond_distance
_geom_bond_publ_flag
N1 C1 1.3531(8) yes
N1 C5 1.3473(8) yes
N2 C6 1.3496(9) yes
N2 C10 1.3489(9) yes
C1 C2 1.3969(9) yes
C1 C11 1.4851(9) yes
C2 C3 1.4004(9) yes
C2 H21 0.970 no
C3 C4 1.3880(8) yes
C3 C20 1.4824(8) yes
C4 C5 1.3877(8) yes
C4 H41 0.930 no
C5 C6 1.4886(8) yes
C6 C7 1.3880(9) yes
C7 C8 1.3848(10) yes
C7 H71 0.943 no
C8 C9 1.3891(11) yes
C8 H81 0.977 no
C9 C10 1.3882(11) yes
C9 H91 0.953 no
C10 H101 0.973 no
C11 C12 1.3992(9) yes
C11 C16 1.3976(9) yes
C12 C13 1.3985(9) yes
C12 H121 0.952 no
C13 C14 1.3999(9) yes
C13 O1 1.3645(8) yes
C14 C15 1.4018(9) yes
C14 O2 1.3695(8) yes
C15 C16 1.3914(9) yes
C15 O3 1.3620(8) yes
C16 H161 0.964 no
C17 O1 1.4260(9) yes
C17 H171 0.972 no
C17 H172 0.984 no
C17 H173 1.005 no
C18 O2 1.4310(10) yes
C18 H181 0.965 no
C18 H182 0.962 no
C18 H183 0.931 no
C19 O3 1.4272(10) yes
C19 H191 0.987 no
C19 H192 0.992 no
C19 H193 1.007 no
C20 C21 1.4008(9) yes
C20 C25 1.3979(9) yes
C21 C22 1.3938(9) yes
C21 H211 0.965 no
C22 C23 1.4013(9) yes
C22 O4 1.3666(8) yes
C23 C24 1.4007(9) yes
C23 O5 1.3711(8) yes
C24 C25 1.3945(9) yes
C24 O6 1.3604(8) yes
C25 H251 0.954 no
C26 O4 1.4209(10) yes
C26 H261 0.978 no
C26 H262 0.999 no
C26 H263 0.989 no
C27 O5 1.4249(9) yes
C27 H271 0.962 no
C27 H272 0.942 no
C27 H273 0.988 no
C28 O6 1.4291(9) yes
C28 H281 0.962 no
C28 H282 0.983 no
C28 H283 0.988 no

loop_
_geom_hbond_atom_site_label_D
_geom_hbond_atom_site_label_H
_geom_hbond_atom_site_label_A
_geom_hbond_site_symmetry_A
_geom_hbond_angle_DHA
_geom_hbond_distance_DH
_geom_hbond_distance_HA
_geom_hbond_distance_DA
_geom_hbond_publ_flag
C8 H81 O2 2_675 150.15(2) 0.977 2.489 3.3716(11) yes
C9 H91 O5 1_454 165.00(2) 0.953 2.457 3.3867(11) yes
C28 H281 O2 2_776 151.64(2) 0.962 2.331 3.2102(11) yes
